data_2106418
loop_
_publ_author_name
'Prelesnik, B.'
'Herak, R.'
'Curic, M.'

_publ_section_title
;
 The crystal structure of orthorhombic barium dihydrogenphosphate
;
_journal_name_full 'Acta Crystallographica B (24,1968-38,1982)'
_journal_page_first 76
_journal_page_last 78
_journal_volume 34
_journal_year 1978
_chemical_formula_sum 'Ba H4 O8 P2'
_chemical_name_systematic 'Ba (H2 P O4)2'
_space_group_IT_number 56
_symmetry_space_group_name_Hall '-P 2ab 2ac'
_symmetry_space_group_name_H-M 'P c c n'
_cell_angle_alpha 90
_cell_angle_beta 90
_cell_angle_gamma 90
_cell_formula_units_Z 4
_cell_length_a 10.242
_cell_length_b 7.793
_cell_length_c 8.56
_cell_volume 683.224
_citation_journal_id_ASTM ACBCAR
_cod_data_source_file Prelesnik_ACBCAR_1978_821.cif
_cod_data_source_block H4Ba1O8P2
_cod_original_cell_volume 683.2242
_cod_original_formula_sum 'H4 Ba1 O8 P2'
_cod_database_code 2106418

loop_
_symmetry_equiv_pos_as_xyz
x,y,z
-x+1/2,-y+1/2,z
x+1/2,-y,-z+1/2
-x,y+1/2,-z+1/2
-x,-y,-z
x-1/2,y-1/2,-z
-x-1/2,y,z-1/2
x,-y-1/2,z-1/2

loop_
_atom_site_label
_atom_site_type_symbol
_atom_site_fract_x
_atom_site_fract_y
_atom_site_fract_z
_atom_site_occupancy
_atom_site_U_iso_or_equiv
H1 H+1 -0.128 0.161 0.419 1 0.0
H2 H+1 0.1 -0.06 0.28 1 0.0
O2 O-2 -0.0714 0.2357 0.1194 1 0.0
O3 O-2 -0.1456 0.0944 0.3728 1 0.0
Ba1 Ba+2 0.25 0.25 0.09482 1 0.0
O1 O-2 -0.1414 -0.0807 0.1408 1 0.0
O4 O-2 0.0718 0.0323 0.2485 1 0.0
P1 P+5 -0.0755 0.0717 0.2104 1 0.0
